data_7249960
loop_
_publ_author_name
'Shi, Lei'
'Liu, Bangxiang'
'Wang, Pengfei'
'Gao, Chao'
'Zhang, Chong'
'Du, Yang'
'Sun, Chengguo'
'Hu, Bingcheng'

_publ_section_title
;
 Ionization treatment of pyrazolo[4,3-c]pyrazole derivatives to achieve
 the low sensitivity of high-energy materials
;
_journal_issue 13
_journal_name_full CrystEngComm
_journal_page_first 1918
_journal_page_last 1926
_journal_paper_doi 10.1039/D4CE01286K
_journal_volume 27
_journal_year 2025
_chemical_formula_moiety 'C4 N6 O4, 2(C H6 N3)'
_chemical_formula_sum 'C6 H12 N12 O4'
_chemical_formula_weight 316.28
_space_group_crystal_system monoclinic
_space_group_IT_number 14
_space_group_name_Hall '-P 2ybc'
_space_group_name_H-M_alt 'P 1 21/c 1'
_atom_sites_solution_hydrogens geom
_atom_sites_solution_primary iterative
_audit_block_doi 10.5517/ccdc.csd.cc2j4fgl
_audit_creation_date 2023-12-21
_audit_creation_method
;
Olex2 1.5
(compiled 2023.08.24 svn.re1ec1418 for OlexSys, GUI svn.r6817)
;
_audit_update_record
;
2024-01-24 deposited with the CCDC.	2025-02-18 downloaded from the CCDC.
;
_cell_angle_alpha 90
_cell_angle_beta 94.393(3)
_cell_angle_gamma 90
_cell_formula_units_Z 2
_cell_length_a 3.55870(10)
_cell_length_b 17.1844(6)
_cell_length_c 10.0828(4)
_cell_measurement_reflns_used 2056
_cell_measurement_temperature 193.00
_cell_measurement_theta_max 68.195
_cell_measurement_theta_min 5.097
_cell_volume 614.79(4)
_computing_cell_refinement 'SAINT V8.40B (?, 2016)'
_computing_data_reduction 'SAINT V8.40B (?, 2016)'
_computing_molecular_graphics 'Olex2 1.5 (Dolomanov et al., 2009)'
_computing_publication_material 'Olex2 1.5 (Dolomanov et al., 2009)'
_computing_structure_refinement 'SHELXL 2018/3 (Sheldrick, 2015)'
_computing_structure_solution 'olex2.solve 1.5 (Bourhis et al., 2015)'
_diffrn_ambient_temperature 193.00
_diffrn_measured_fraction_theta_full 0.998
_diffrn_measured_fraction_theta_max 0.996
_diffrn_measurement_device_type 'Bruker APEX-II CCD'
_diffrn_measurement_method '\f and \w scans'
_diffrn_radiation_type CuK\a
_diffrn_radiation_wavelength 1.54178
_diffrn_reflns_av_R_equivalents 0.0447
_diffrn_reflns_av_unetI/netI 0.0268
_diffrn_reflns_Laue_measured_fraction_full 0.998
_diffrn_reflns_Laue_measured_fraction_max 0.996
_diffrn_reflns_limit_h_max 4
_diffrn_reflns_limit_h_min -4
_diffrn_reflns_limit_k_max 20
_diffrn_reflns_limit_k_min -20
_diffrn_reflns_limit_l_max 11
_diffrn_reflns_limit_l_min -12
_diffrn_reflns_number 6855
_diffrn_reflns_point_group_measured_fraction_full 0.998
_diffrn_reflns_point_group_measured_fraction_max 0.996
_diffrn_reflns_theta_full 67.679
_diffrn_reflns_theta_max 68.393
_diffrn_reflns_theta_min 5.097
_diffrn_source_current 1.1
_diffrn_source_power 0.05500000000000001
_diffrn_source_voltage 50.0
_diffrn_standards_number 0
_exptl_absorpt_coefficient_mu 1.249
_exptl_absorpt_correction_T_max 0.3200
_exptl_absorpt_correction_T_min 0.2207
_exptl_absorpt_correction_type multi-scan
_exptl_absorpt_process_details
;
SADABS-2016/2 (Bruker,2016/2) was used for absorption correction.
wR2(int) was 0.0943 before and 0.0552 after correction.
The Ratio of minimum to maximum transmission is 0.6897.
The \l/2 correction factor is Not present.
;
_exptl_crystal_density_diffrn 1.709
_exptl_crystal_description block
_exptl_crystal_F_000 328
_exptl_crystal_size_max 0.13
_exptl_crystal_size_mid 0.12
_exptl_crystal_size_min 0.1
_refine_diff_density_max 0.234
_refine_diff_density_min -0.201
_refine_diff_density_rms 0.053
_refine_ls_extinction_coef 0.0036(14)
_refine_ls_extinction_expression Fc^*^=kFc[1+0.001xFc^2^\l^3^/sin(2\q)]^-1/4^
_refine_ls_extinction_method 'SHELXL-2018/3 (Sheldrick 2018)'
_refine_ls_goodness_of_fit_ref 1.123
_refine_ls_hydrogen_treatment constr
_refine_ls_matrix_type full
_refine_ls_number_parameters 101
_refine_ls_number_reflns 1132
_refine_ls_number_restraints 0
_refine_ls_restrained_S_all 1.123
_refine_ls_R_factor_all 0.0477
_refine_ls_R_factor_gt 0.0383
_refine_ls_shift/su_max 0.000
_refine_ls_shift/su_mean 0.000
_refine_ls_structure_factor_coef Fsqd
_refine_ls_weighting_details 'w=1/[\s^2^(Fo^2^)+(0.0585P)^2^+0.0657P] where P=(Fo^2^+2Fc^2^)/3'
_refine_ls_weighting_scheme calc
_refine_ls_wR_factor_gt 0.0970
_refine_ls_wR_factor_ref 0.1018
_reflns_Friedel_coverage 0.000
_reflns_number_gt 929
_reflns_number_total 1132
_reflns_threshold_expression 'I > 2\s(I)'
_cod_data_source_file d4ce01286k2.cif
_cod_data_source_block cu_20231219_wq_nlg_dg_0m
_cod_depositor_comments 'Adding full bibliography for 7249960--7249966.cif.'
_cod_database_code 7249960
_shelx_shelxl_version_number 2018/3
_shelx_space_group_comment
;
The symmetry employed for this shelxl refinement is uniquely defined
by the following loop, which should always be used as a source of
symmetry information in preference to the above space-group names.
They are only intended as comments.
;
_shelx_estimated_absorpt_t_max 0.885
_shelx_estimated_absorpt_t_min 0.854
_olex2_refinement_description
;
1. Fixed Uiso
 At 1.2 times of:
  All N(H,H) groups
2.a X=CH2 refined with riding coordinates:
 N4(H4A,H4B), N5(H5A,H5B), N6(H6A,H6B)
;
_olex2_submission_special_instructions 'No special instructions were received'

loop_
_space_group_symop_operation_xyz
'x, y, z'
'-x, y+1/2, -z+1/2'
'-x, -y, -z'
'x, -y-1/2, z-1/2'

loop_
_atom_site_label
_atom_site_type_symbol
_atom_site_fract_x
_atom_site_fract_y
_atom_site_fract_z
_atom_site_U_iso_or_equiv
_atom_site_adp_type
_atom_site_occupancy
_atom_site_site_symmetry_order
_atom_site_calc_flag
_atom_site_refinement_flags_posn
_atom_site_refinement_flags_adp
_atom_site_refinement_flags_occupancy
_atom_site_disorder_assembly
_atom_site_disorder_group
O1 O 0.2931(4) 0.45944(7) 0.82757(12) 0.0381(4) Uani 1 1 d . . . . .
N1 N 0.4254(4) 0.41020(8) 0.75255(15) 0.0304(4) Uani 1 1 d . . . . .
O2 O 0.4818(4) 0.34143(7) 0.78956(13) 0.0409(4) Uani 1 1 d . . . . .
N2 N 0.6377(4) 0.38234(8) 0.53742(14) 0.0307(4) Uani 1 1 d . . . . .
N3 N 0.6706(4) 0.41802(8) 0.42070(14) 0.0292(4) Uani 1 1 d . . . . .
C3 C 0.5039(4) 0.43353(9) 0.62528(16) 0.0271(4) Uani 1 1 d . . . . .
N4 N 0.8581(4) 0.30372(9) 0.22199(15) 0.0344(4) Uani 1 1 d . . . . .
H4A H 0.820847 0.338704 0.283367 0.041 Uiso 1 1 calc R U . . .
H4B H 0.798723 0.254721 0.234767 0.041 Uiso 1 1 calc R U . . .
C4 C 0.5541(4) 0.49342(9) 0.43639(16) 0.0257(4) Uani 1 1 d . . . . .
N5 N 1.0657(4) 0.27206(9) 0.01802(15) 0.0350(4) Uani 1 1 d . . . . .
H5A H 1.165802 0.286215 -0.055399 0.042 Uiso 1 1 calc R U . . .
H5B H 1.006800 0.222995 0.030367 0.042 Uiso 1 1 calc R U . . .
C5 C 1.0035(4) 0.32484(10) 0.11033(17) 0.0292(4) Uani 1 1 d . . . . .
N6 N 1.0923(4) 0.39867(9) 0.09156(16) 0.0380(4) Uani 1 1 d . . . . .
H6A H 1.054748 0.433507 0.153132 0.046 Uiso 1 1 calc R U . . .
H6B H 1.188908 0.412879 0.017522 0.046 Uiso 1 1 calc R U . . .

loop_
_atom_site_aniso_label
_atom_site_aniso_U_11
_atom_site_aniso_U_22
_atom_site_aniso_U_33
_atom_site_aniso_U_23
_atom_site_aniso_U_13
_atom_site_aniso_U_12
O1 0.0510(8) 0.0300(7) 0.0348(7) -0.0002(5) 0.0121(6) 0.0079(5)
N1 0.0313(8) 0.0275(8) 0.0325(8) 0.0015(6) 0.0041(6) 0.0020(6)
O2 0.0563(8) 0.0285(7) 0.0397(7) 0.0079(5) 0.0153(6) 0.0100(6)
N2 0.0347(8) 0.0260(7) 0.0320(8) -0.0002(6) 0.0069(6) 0.0012(6)
N3 0.0336(8) 0.0235(7) 0.0310(7) -0.0001(5) 0.0057(6) 0.0009(5)
C3 0.0277(9) 0.0247(8) 0.0294(8) 0.0001(7) 0.0041(7) 0.0001(6)
N4 0.0394(9) 0.0285(8) 0.0361(8) 0.0015(6) 0.0084(6) -0.0003(6)
C4 0.0249(8) 0.0234(9) 0.0289(8) -0.0019(6) 0.0037(6) -0.0007(6)
N5 0.0433(9) 0.0303(8) 0.0318(8) -0.0017(6) 0.0067(6) -0.0005(6)
C5 0.0272(8) 0.0282(9) 0.0317(8) 0.0001(7) -0.0007(6) 0.0023(6)
N6 0.0481(9) 0.0275(8) 0.0396(9) -0.0005(6) 0.0117(7) -0.0021(7)

loop_
_atom_type_symbol
_atom_type_description
_atom_type_scat_dispersion_real
_atom_type_scat_dispersion_imag
_atom_type_scat_source
C C 0.0181 0.0091 'International Tables Vol C Tables 4.2.6.8 and 6.1.1.4'
H H 0.0000 0.0000 'International Tables Vol C Tables 4.2.6.8 and 6.1.1.4'
N N 0.0311 0.0180 'International Tables Vol C Tables 4.2.6.8 and 6.1.1.4'
O O 0.0492 0.0322 'International Tables Vol C Tables 4.2.6.8 and 6.1.1.4'

loop_
_geom_angle_atom_site_label_1
_geom_angle_atom_site_label_2
_geom_angle_atom_site_label_3
_geom_angle
_geom_angle_site_symmetry_1
_geom_angle_site_symmetry_3
_geom_angle_publ_flag
O1 N1 O2 121.20(14) . . ?
O1 N1 C3 118.27(14) . . ?
O2 N1 C3 120.52(14) . . ?
N3 N2 C3 109.54(13) . . ?
N2 N3 C4 106.45(13) . . ?
N1 C3 C4 129.05(15) . 3_666 ?
N2 C3 N1 121.25(15) . . ?
N2 C3 C4 109.61(14) . 3_666 ?
H4A N4 H4B 120.0 . . ?
C5 N4 H4A 120.0 . . ?
C5 N4 H4B 120.0 . . ?
N3 C4 C3 145.60(15) . 3_666 ?
N3 C4 C4 111.61(18) . 3_666 ?
C4 C4 C3 102.80(17) 3_666 3_666 ?
H5A N5 H5B 120.0 . . ?
C5 N5 H5A 120.0 . . ?
C5 N5 H5B 120.0 . . ?
N4 C5 N5 120.30(16) . . ?
N6 C5 N4 119.77(16) . . ?
N6 C5 N5 119.91(16) . . ?
C5 N6 H6A 120.0 . . ?
C5 N6 H6B 120.0 . . ?
H6A N6 H6B 120.0 . . ?

loop_
_geom_bond_atom_site_label_1
_geom_bond_atom_site_label_2
_geom_bond_distance
_geom_bond_site_symmetry_2
_geom_bond_publ_flag
O1 N1 1.2507(19) . ?
N1 O2 1.2509(18) . ?
N1 C3 1.393(2) . ?
N2 N3 1.340(2) . ?
N2 C3 1.360(2) . ?
N3 C4 1.373(2) . ?
C3 C4 1.409(2) 3_666 ?
N4 H4A 0.8800 . ?
N4 H4B 0.8800 . ?
N4 C5 1.325(2) . ?
C4 C4 1.386(3) 3_666 ?
N5 H5A 0.8800 . ?
N5 H5B 0.8800 . ?
N5 C5 1.330(2) . ?
C5 N6 1.325(2) . ?
N6 H6A 0.8800 . ?
N6 H6B 0.8800 . ?

loop_
_geom_torsion_atom_site_label_1
_geom_torsion_atom_site_label_2
_geom_torsion_atom_site_label_3
_geom_torsion_atom_site_label_4
_geom_torsion
_geom_torsion_site_symmetry_1
_geom_torsion_site_symmetry_2
_geom_torsion_site_symmetry_3
_geom_torsion_site_symmetry_4
_geom_torsion_publ_flag
O1 N1 C3 N2 -178.06(15) . . . . ?
O1 N1 C3 C4 -2.0(3) . . . 3_666 ?
O2 N1 C3 N2 1.0(2) . . . . ?
O2 N1 C3 C4 177.10(16) . . . 3_666 ?
N2 N3 C4 C3 179.9(2) . . . 3_666 ?
N2 N3 C4 C4 0.1(2) . . . 3_666 ?
N3 N2 C3 N1 176.74(14) . . . . ?
N3 N2 C3 C4 -0.04(18) . . . 3_666 ?
C3 N2 N3 C4 -0.01(18) . . . . ?
